data_7016052
loop_
_publ_author_name
'Liu, Dongtao'
'Cui, Dongmei'

_publ_section_title
;
 Highly trans-1,4 selective (co-)polymerization of butadiene and
 isoprene with quinolyl anilido rare earth metal bis(alkyl) precursors.
;
_journal_issue 30
_journal_name_full 'Dalton transactions (Cambridge, England : 2003)'
_journal_page_first 7755
_journal_page_last 7761
_journal_paper_doi 10.1039/c1dt10100e
_journal_volume 40
_journal_year 2011
_chemical_formula_sum 'C33 H53 N2 O Si2 Y'
_chemical_formula_weight 638.86
_chemical_name_systematic
;
?
;
_space_group_IT_number 14
_symmetry_cell_setting monoclinic
_symmetry_space_group_name_Hall '-P 2ybc'
_symmetry_space_group_name_H-M 'P 1 21/c 1'
_atom_sites_solution_hydrogens geom
_atom_sites_solution_primary direct
_atom_sites_solution_secondary difmap
_audit_creation_method SHELXL-97
_cell_angle_alpha 90.00
_cell_angle_beta 99.752(2)
_cell_angle_gamma 90.00
_cell_formula_units_Z 4
_cell_length_a 11.4555(12)
_cell_length_b 16.8260(18)
_cell_length_c 18.987(2)
_cell_measurement_temperature 293(2)
_cell_volume 3606.9(7)
_computing_structure_refinement 'SHELXL-97 (Sheldrick, 1997)'
_computing_structure_solution 'SHELXS-97 (Sheldrick, 1990)'
_diffrn_ambient_temperature 293(2)
_diffrn_measured_fraction_theta_full 0.995
_diffrn_measured_fraction_theta_max 0.995
_diffrn_radiation_monochromator graphite
_diffrn_radiation_source 'fine-focus sealed tube'
_diffrn_radiation_type MoK\a
_diffrn_radiation_wavelength 0.71073
_diffrn_reflns_av_R_equivalents 0.0621
_diffrn_reflns_av_sigmaI/netI 0.0845
_diffrn_reflns_limit_h_max 14
_diffrn_reflns_limit_h_min -13
_diffrn_reflns_limit_k_max 8
_diffrn_reflns_limit_k_min -20
_diffrn_reflns_limit_l_max 23
_diffrn_reflns_limit_l_min -23
_diffrn_reflns_number 19968
_diffrn_reflns_theta_full 26.07
_diffrn_reflns_theta_max 26.07
_diffrn_reflns_theta_min 1.63
_exptl_absorpt_coefficient_mu 1.708
_exptl_absorpt_correction_T_max 0.8085
_exptl_absorpt_correction_T_min 0.7263
_exptl_absorpt_correction_type multi-scan
_exptl_crystal_colour red
_exptl_crystal_density_diffrn 1.176
_exptl_crystal_density_method 'not measured'
_exptl_crystal_description block
_exptl_crystal_F_000 1360
_exptl_crystal_size_max 0.20
_exptl_crystal_size_mid 0.15
_exptl_crystal_size_min 0.13
_refine_diff_density_max 1.713
_refine_diff_density_min -1.695
_refine_diff_density_rms 0.096
_refine_ls_extinction_method none
_refine_ls_goodness_of_fit_ref 1.033
_refine_ls_hydrogen_treatment constr
_refine_ls_matrix_type full
_refine_ls_number_parameters 344
_refine_ls_number_reflns 7105
_refine_ls_number_restraints 6
_refine_ls_restrained_S_all 1.036
_refine_ls_R_factor_all 0.1159
_refine_ls_R_factor_gt 0.0686
_refine_ls_shift/su_max 0.000
_refine_ls_shift/su_mean 0.000
_refine_ls_structure_factor_coef Fsqd
_refine_ls_weighting_details 'calc w=1/[\s^2^(Fo^2^)+(0.0984P)^2^+1.4058P] where P=(Fo^2^+2Fc^2^)/3'
_refine_ls_weighting_scheme calc
_refine_ls_wR_factor_gt 0.1655
_refine_ls_wR_factor_ref 0.1898
_reflns_number_gt 4435
_reflns_number_total 7105
_reflns_threshold_expression >2sigma(I)
_cod_data_source_file c1dt10100e.txt
_cod_data_source_block complex1
_cod_depositor_comments
;
The following automatic conversions were performed:

'_symmetry_cell_setting' value 'MONOCLINIC' changed to 'monoclinic'
according to /home/saulius/struct/CIF-dictionaries/cif_core.dic
dictionary named 'cif_core.dic' version 2.4.1 from 2010-06-29.

Automatic conversion script
Id: cif_fix_values 1715 2011-07-08 13:25:40Z adriana 
;
_cod_original_cell_volume 3607.0(7)
_cod_original_sg_symbol_H-M P2(1)/c
_cod_database_code 7016052

loop_
_symmetry_equiv_pos_as_xyz
'x, y, z'
'-x, y+1/2, -z+1/2'
'-x, -y, -z'
'x, -y-1/2, z-1/2'

loop_
_atom_site_label
_atom_site_type_symbol
_atom_site_fract_x
_atom_site_fract_y
_atom_site_fract_z
_atom_site_U_iso_or_equiv
_atom_site_adp_type
_atom_site_occupancy
_atom_site_symmetry_multiplicity
_atom_site_calc_flag
_atom_site_refinement_flags
_atom_site_disorder_assembly
_atom_site_disorder_group
Y1 Y 0.14241(4) 0.27407(3) 0.34180(3) 0.03299(18) Uani 1 1 d . . .
N1 N 0.0593(3) 0.2353(2) 0.4472(2) 0.0312(9) Uani 1 1 d . . .
N2 N 0.2350(3) 0.1617(2) 0.3948(2) 0.0309(9) Uani 1 1 d . . .
O1 O 0.2760(3) 0.2945(2) 0.26322(19) 0.0465(10) Uani 1 1 d . . .
Si1 Si -0.16898(13) 0.21023(10) 0.26028(8) 0.0421(4) Uani 1 1 d . . .
Si2 Si 0.25689(17) 0.44969(10) 0.44839(10) 0.0559(5) Uani 1 1 d . . .
C1 C -0.0272(5) 0.2741(3) 0.4722(3) 0.0406(13) Uani 1 1 d . . .
H1 H -0.0521 0.3230 0.4522 0.049 Uiso 1 1 calc R . .
C2 C -0.0814(5) 0.2443(4) 0.5267(3) 0.0468(15) Uani 1 1 d . . .
H2 H -0.1409 0.2729 0.5430 0.056 Uiso 1 1 calc R . .
C3 C -0.0455(5) 0.1718(3) 0.5562(3) 0.0416(14) Uani 1 1 d . . .
H3 H -0.0820 0.1508 0.5922 0.050 Uiso 1 1 calc R . .
C4 C 0.0460(4) 0.1294(3) 0.5322(2) 0.0322(11) Uani 1 1 d . . .
C5 C 0.0875(5) 0.0557(3) 0.5610(3) 0.0401(13) Uani 1 1 d . . .
H5 H 0.0551 0.0328 0.5979 0.048 Uiso 1 1 calc R . .
C6 C 0.1768(4) 0.0178(3) 0.5340(3) 0.0398(13) Uani 1 1 d . . .
H6 H 0.2037 -0.0313 0.5526 0.048 Uiso 1 1 calc R . .
C7 C 0.2279(5) 0.0514(4) 0.4790(3) 0.0482(10) Uani 1 1 d . . .
H7 H 0.2884 0.0243 0.4622 0.058 Uiso 1 1 calc R . .
C8 C 0.1905(5) 0.1244(4) 0.4489(3) 0.0604(13) Uani 1 1 d . . .
C9 C 0.0963(5) 0.1638(4) 0.4765(3) 0.0494(11) Uani 1 1 d . . .
C10 C 0.3282(4) 0.1222(3) 0.3680(3) 0.0314(11) Uani 1 1 d . . .
C11 C 0.4463(4) 0.1311(3) 0.4037(3) 0.0374(13) Uani 1 1 d . . .
C12 C 0.5371(5) 0.0984(4) 0.3712(3) 0.0459(14) Uani 1 1 d . . .
H12 H 0.6154 0.1044 0.3934 0.055 Uiso 1 1 calc R . .
C13 C 0.5131(5) 0.0580(4) 0.3078(3) 0.0549(17) Uani 1 1 d . . .
H13 H 0.5748 0.0380 0.2870 0.066 Uiso 1 1 calc R . .
C14 C 0.3968(5) 0.0469(4) 0.2748(3) 0.0508(16) Uani 1 1 d . . .
H14 H 0.3813 0.0181 0.2324 0.061 Uiso 1 1 calc R . .
C15 C 0.3032(4) 0.0781(3) 0.3038(3) 0.0394(13) Uani 1 1 d . . .
C16 C 0.4791(5) 0.1744(3) 0.4744(3) 0.0400(13) Uani 1 1 d . . .
H16 H 0.4052 0.1888 0.4907 0.048 Uiso 1 1 calc R . .
C17 C 0.5461(6) 0.2506(4) 0.4669(4) 0.0621(18) Uani 1 1 d . . .
H17A H 0.6227 0.2382 0.4556 0.093 Uiso 1 1 calc R . .
H17B H 0.5555 0.2797 0.5110 0.093 Uiso 1 1 calc R . .
H17C H 0.5027 0.2823 0.4293 0.093 Uiso 1 1 calc R . .
C18 C 0.5500(5) 0.1215(4) 0.5320(3) 0.0561(17) Uani 1 1 d . . .
H18A H 0.5080 0.0727 0.5354 0.084 Uiso 1 1 calc R . .
H18B H 0.5605 0.1485 0.5772 0.084 Uiso 1 1 calc R . .
H18C H 0.6261 0.1102 0.5195 0.084 Uiso 1 1 calc R . .
C19 C 0.1766(5) 0.0620(3) 0.2682(3) 0.0446(14) Uani 1 1 d . . .
H19 H 0.1259 0.1001 0.2878 0.054 Uiso 1 1 calc R . .
C20 C 0.1393(6) -0.0209(4) 0.2878(4) 0.070(2) Uani 1 1 d . . .
H20A H 0.1869 -0.0599 0.2688 0.104 Uiso 1 1 calc R . .
H20B H 0.0574 -0.0292 0.2680 0.104 Uiso 1 1 calc R . .
H20C H 0.1502 -0.0260 0.3388 0.104 Uiso 1 1 calc R . .
C21 C 0.1571(6) 0.0743(5) 0.1873(3) 0.083(2) Uani 1 1 d . . .
H21A H 0.1937 0.1232 0.1766 0.125 Uiso 1 1 calc R . .
H21B H 0.0737 0.0766 0.1691 0.125 Uiso 1 1 calc R . .
H21C H 0.1917 0.0308 0.1653 0.125 Uiso 1 1 calc R . .
C22 C 0.1426(5) 0.4107(4) 0.3783(3) 0.0513(15) Uani 1 1 d . . .
H22A H 0.1442 0.4427 0.3360 0.062 Uiso 1 1 calc R . .
H22B H 0.0669 0.4206 0.3931 0.062 Uiso 1 1 calc R . .
C23 C -0.0262(4) 0.2561(3) 0.2510(3) 0.0405(13) Uani 1 1 d . . .
H23A H -0.0458 0.3087 0.2316 0.049 Uiso 1 1 calc R . .
H23B H 0.0021 0.2264 0.2135 0.049 Uiso 1 1 calc R . .
C24 C 0.2969(6) 0.3737(4) 0.5213(3) 0.0679(19) Uani 1 1 d . . .
H24A H 0.2274 0.3596 0.5406 0.102 Uiso 1 1 calc R . .
H24B H 0.3552 0.3956 0.5586 0.102 Uiso 1 1 calc R . .
H24C H 0.3285 0.3272 0.5021 0.102 Uiso 1 1 calc R . .
C25 C 0.2130(9) 0.5408(4) 0.4948(4) 0.105(3) Uani 1 1 d . . .
H25A H 0.1805 0.5795 0.4598 0.157 Uiso 1 1 calc R . .
H25B H 0.2814 0.5626 0.5248 0.157 Uiso 1 1 calc R . .
H25C H 0.1547 0.5268 0.5235 0.157 Uiso 1 1 calc R . .
C26 C 0.3918(7) 0.4723(5) 0.4081(4) 0.083(2) Uani 1 1 d . . .
H26A H 0.4208 0.4242 0.3900 0.124 Uiso 1 1 calc R . .
H26B H 0.4521 0.4946 0.4439 0.124 Uiso 1 1 calc R . .
H26C H 0.3717 0.5096 0.3697 0.124 Uiso 1 1 calc R . .
C27 C -0.1436(5) 0.1129(4) 0.3073(4) 0.068(2) Uani 1 1 d . . .
H27A H -0.1009 0.0782 0.2806 0.103 Uiso 1 1 calc R . .
H27B H -0.2185 0.0893 0.3115 0.103 Uiso 1 1 calc R . .
H27C H -0.0984 0.1211 0.3542 0.103 Uiso 1 1 calc R . .
C28 C -0.2689(5) 0.1914(4) 0.1737(3) 0.0482(10) Uani 1 1 d . . .
H28A H -0.2837 0.2405 0.1479 0.072 Uiso 1 1 calc R . .
H28B H -0.3425 0.1698 0.1827 0.072 Uiso 1 1 calc R . .
H28C H -0.2320 0.1544 0.1459 0.072 Uiso 1 1 calc R . .
C29 C -0.2559(6) 0.2760(4) 0.3121(4) 0.070(2) Uani 1 1 d . . .
H29A H -0.2106 0.2859 0.3586 0.105 Uiso 1 1 calc R . .
H29B H -0.3289 0.2503 0.3170 0.105 Uiso 1 1 calc R . .
H29C H -0.2726 0.3255 0.2873 0.105 Uiso 1 1 calc R . .
C30 C 0.2368(5) 0.3424(4) 0.2003(3) 0.0494(11) Uani 1 1 d . . .
H30A H 0.2362 0.3982 0.2128 0.059 Uiso 1 1 calc R . .
H30B H 0.1575 0.3270 0.1779 0.059 Uiso 1 1 calc R . .
C31 C 0.3213(7) 0.3275(6) 0.1522(4) 0.099(3) Uani 1 1 d . . .
H31A H 0.2870 0.2924 0.1137 0.119 Uiso 1 1 calc R . .
H31B H 0.3431 0.3770 0.1316 0.119 Uiso 1 1 calc R . .
C32 C 0.4223(5) 0.2917(4) 0.1937(3) 0.0604(13) Uani 1 1 d U . .
H32A H 0.4901 0.3267 0.1957 0.073 Uiso 1 1 calc R . .
H32B H 0.4401 0.2422 0.1716 0.073 Uiso 1 1 calc R . .
C33 C 0.4004(5) 0.2766(4) 0.2649(3) 0.0636(19) Uani 1 1 d . . .
H33A H 0.4498 0.3103 0.2992 0.076 Uiso 1 1 calc R . .
H33B H 0.4168 0.2215 0.2779 0.076 Uiso 1 1 calc R . .

loop_
_atom_site_aniso_label
_atom_site_aniso_U_11
_atom_site_aniso_U_22
_atom_site_aniso_U_33
_atom_site_aniso_U_23
_atom_site_aniso_U_13
_atom_site_aniso_U_12
Y1 0.0305(3) 0.0370(3) 0.0332(3) 0.0075(2) 0.01013(19) 0.0051(2)
N1 0.027(2) 0.035(2) 0.033(2) -0.0026(19) 0.0065(17) 0.0041(19)
N2 0.028(2) 0.034(2) 0.033(2) 0.0020(19) 0.0107(17) 0.0069(19)
O1 0.033(2) 0.064(3) 0.045(2) 0.019(2) 0.0116(17) 0.0092(19)
Si1 0.0319(8) 0.0560(11) 0.0390(8) 0.0113(8) 0.0076(6) 0.0007(7)
Si2 0.0764(13) 0.0385(10) 0.0542(11) -0.0018(8) 0.0152(9) 0.0015(9)
C1 0.039(3) 0.046(3) 0.040(3) 0.007(3) 0.013(2) 0.012(3)
C2 0.048(3) 0.051(4) 0.047(3) -0.007(3) 0.025(3) 0.009(3)
C3 0.041(3) 0.056(4) 0.032(3) 0.000(3) 0.017(2) -0.003(3)
C4 0.031(3) 0.039(3) 0.026(2) -0.002(2) 0.004(2) -0.002(2)
C5 0.041(3) 0.047(3) 0.033(3) 0.008(3) 0.008(2) -0.004(3)
C6 0.037(3) 0.036(3) 0.045(3) 0.008(3) 0.006(2) 0.006(3)
C7 0.042(2) 0.054(3) 0.049(2) -0.001(2) 0.0077(19) -0.001(2)
C8 0.047(2) 0.080(3) 0.058(2) 0.016(2) 0.019(2) 0.015(2)
C9 0.041(2) 0.064(3) 0.045(2) 0.018(2) 0.0122(19) 0.011(2)
C10 0.028(3) 0.031(3) 0.039(3) 0.005(2) 0.015(2) 0.003(2)
C11 0.036(3) 0.038(3) 0.041(3) 0.003(3) 0.012(2) 0.004(2)
C12 0.032(3) 0.055(4) 0.052(3) -0.007(3) 0.012(3) 0.005(3)
C13 0.038(3) 0.071(5) 0.059(4) -0.009(3) 0.020(3) 0.011(3)
C14 0.051(4) 0.053(4) 0.052(4) -0.024(3) 0.021(3) -0.004(3)
C15 0.035(3) 0.044(3) 0.042(3) 0.000(3) 0.014(2) 0.000(3)
C16 0.029(3) 0.044(3) 0.048(3) -0.003(3) 0.011(2) 0.005(3)
C17 0.064(4) 0.062(4) 0.062(4) -0.012(4) 0.014(3) -0.015(4)
C18 0.057(4) 0.064(4) 0.045(3) -0.002(3) 0.002(3) 0.013(3)
C19 0.044(3) 0.045(3) 0.045(3) -0.013(3) 0.010(3) 0.000(3)
C20 0.056(4) 0.068(5) 0.085(5) -0.008(4) 0.012(4) -0.017(4)
C21 0.065(5) 0.130(8) 0.052(4) -0.011(5) 0.002(4) -0.002(5)
C22 0.058(4) 0.045(3) 0.053(4) 0.008(3) 0.015(3) 0.006(3)
C23 0.034(3) 0.047(3) 0.042(3) 0.015(3) 0.010(2) 0.005(3)
C24 0.086(5) 0.057(4) 0.058(4) 0.002(4) 0.004(4) 0.003(4)
C25 0.181(9) 0.047(4) 0.094(6) -0.011(4) 0.045(6) 0.024(5)
C26 0.089(6) 0.078(5) 0.080(5) 0.005(4) 0.013(4) -0.018(5)
C27 0.043(4) 0.070(5) 0.093(5) 0.036(4) 0.013(3) -0.005(3)
C28 0.042(2) 0.054(3) 0.049(2) -0.001(2) 0.0077(19) -0.001(2)
C29 0.048(4) 0.099(6) 0.066(4) -0.004(4) 0.018(3) 0.001(4)
C30 0.041(2) 0.064(3) 0.045(2) 0.018(2) 0.0122(19) 0.011(2)
C31 0.089(6) 0.160(9) 0.058(4) 0.052(5) 0.041(4) 0.058(6)
C32 0.047(2) 0.080(3) 0.058(2) 0.016(2) 0.019(2) 0.015(2)
C33 0.044(4) 0.088(5) 0.061(4) 0.026(4) 0.015(3) 0.006(4)

loop_
_atom_type_symbol
_atom_type_description
_atom_type_scat_dispersion_real
_atom_type_scat_dispersion_imag
_atom_type_scat_source
C C 0.0033 0.0016 'International Tables Vol C Tables 4.2.6.8 and 6.1.1.4'
H H 0.0000 0.0000 'International Tables Vol C Tables 4.2.6.8 and 6.1.1.4'
N N 0.0061 0.0033 'International Tables Vol C Tables 4.2.6.8 and 6.1.1.4'
O O 0.0106 0.0060 'International Tables Vol C Tables 4.2.6.8 and 6.1.1.4'
Si Si 0.0817 0.0704 'International Tables Vol C Tables 4.2.6.8 and 6.1.1.4'
Y Y -2.7962 3.5667 'International Tables Vol C Tables 4.2.6.8 and 6.1.1.4'

loop_
_geom_angle_atom_site_label_1
_geom_angle_atom_site_label_2
_geom_angle_atom_site_label_3
_geom_angle
_geom_angle_site_symmetry_1
_geom_angle_site_symmetry_3
_geom_angle_publ_flag
N2 Y1 O1 95.54(13) . . ?
N2 Y1 C23 117.87(17) . . ?
O1 Y1 C23 95.45(15) . . ?
N2 Y1 C22 132.77(17) . . ?
O1 Y1 C22 94.27(18) . . ?
C23 Y1 C22 106.9(2) . . ?
N2 Y1 N1 68.87(13) . . ?
O1 Y1 N1 161.72(13) . . ?
C23 Y1 N1 100.27(16) . . ?
C22 Y1 N1 90.04(17) . . ?
C1 N1 C9 118.9(4) . . ?
C1 N1 Y1 125.1(3) . . ?
C9 N1 Y1 115.6(3) . . ?
C8 N2 C10 116.8(4) . . ?
C8 N2 Y1 119.8(3) . . ?
C10 N2 Y1 122.8(3) . . ?
C30 O1 C33 107.4(4) . . ?
C30 O1 Y1 117.6(3) . . ?
C33 O1 Y1 134.6(3) . . ?
C23 Si1 C28 114.1(3) . . ?
C23 Si1 C27 110.2(3) . . ?
C28 Si1 C27 107.2(3) . . ?
C23 Si1 C29 111.2(3) . . ?
C28 Si1 C29 105.2(3) . . ?
C27 Si1 C29 108.7(3) . . ?
C22 Si2 C26 108.3(3) . . ?
C22 Si2 C25 114.8(4) . . ?
C26 Si2 C25 109.3(4) . . ?
C22 Si2 C24 110.3(3) . . ?
C26 Si2 C24 108.8(3) . . ?
C25 Si2 C24 105.1(3) . . ?
N1 C1 C2 122.7(5) . . ?
C3 C2 C1 118.9(5) . . ?
C2 C3 C4 120.4(5) . . ?
C5 C4 C3 123.0(5) . . ?
C5 C4 C9 119.9(5) . . ?
C3 C4 C9 117.1(5) . . ?
C6 C5 C4 119.2(5) . . ?
C5 C6 C7 121.4(5) . . ?
C8 C7 C6 121.6(5) . . ?
N2 C8 C7 125.7(5) . . ?
N2 C8 C9 117.3(6) . . ?
C7 C8 C9 117.1(6) . . ?
N1 C9 C4 122.0(5) . . ?
N1 C9 C8 117.3(5) . . ?
C4 C9 C8 120.7(5) . . ?
C15 C10 C11 120.3(4) . . ?
C15 C10 N2 119.9(4) . . ?
C11 C10 N2 119.6(4) . . ?
C12 C11 C10 117.9(5) . . ?
C12 C11 C16 119.0(5) . . ?
C10 C11 C16 123.2(4) . . ?
C13 C12 C11 121.7(5) . . ?
C12 C13 C14 120.0(5) . . ?
C13 C14 C15 121.1(5) . . ?
C14 C15 C10 118.9(5) . . ?
C14 C15 C19 120.0(5) . . ?
C10 C15 C19 121.1(4) . . ?
C17 C16 C11 112.1(5) . . ?
C17 C16 C18 110.1(5) . . ?
C11 C16 C18 112.0(5) . . ?
C15 C19 C20 109.9(5) . . ?
C15 C19 C21 112.9(5) . . ?
C20 C19 C21 111.7(6) . . ?
Si2 C22 Y1 121.4(3) . . ?
Si1 C23 Y1 127.4(3) . . ?
O1 C30 C31 106.0(5) . . ?
C32 C31 C30 106.8(5) . . ?
C31 C32 C33 110.0(5) . . ?
C32 C33 O1 105.6(5) . . ?

loop_
_geom_bond_atom_site_label_1
_geom_bond_atom_site_label_2
_geom_bond_distance
_geom_bond_site_symmetry_2
_geom_bond_publ_flag
Y1 N2 2.314(4) . ?
Y1 O1 2.336(3) . ?
Y1 C23 2.380(5) . ?
Y1 C22 2.400(6) . ?
Y1 N1 2.445(4) . ?
N1 C1 1.339(6) . ?
N1 C9 1.364(7) . ?
N2 C8 1.374(7) . ?
N2 C10 1.422(6) . ?
O1 C30 1.448(6) . ?
O1 C33 1.452(7) . ?
Si1 C23 1.844(5) . ?
Si1 C28 1.864(6) . ?
Si1 C27 1.865(6) . ?
Si1 C29 1.875(7) . ?
Si2 C22 1.824(6) . ?
Si2 C26 1.876(7) . ?
Si2 C25 1.878(7) . ?
Si2 C24 1.884(6) . ?
C1 C2 1.387(7) . ?
C2 C3 1.376(8) . ?
C3 C4 1.406(7) . ?
C4 C5 1.405(7) . ?
C4 C9 1.412(7) . ?
C5 C6 1.376(7) . ?
C6 C7 1.399(7) . ?
C7 C8 1.391(8) . ?
C8 C9 1.438(8) . ?
C10 C15 1.415(7) . ?
C10 C11 1.415(7) . ?
C11 C12 1.406(7) . ?
C11 C16 1.518(7) . ?
C12 C13 1.369(8) . ?
C13 C14 1.385(8) . ?
C14 C15 1.389(7) . ?
C15 C19 1.516(7) . ?
C16 C17 1.513(8) . ?
C16 C18 1.532(7) . ?
C19 C20 1.524(8) . ?
C19 C21 1.529(8) . ?
C30 C31 1.461(8) . ?
C31 C32 1.419(8) . ?
C32 C33 1.439(8) . ?
